data_7010954
loop_
_publ_author_name
'Fang Qi'
'Thomas C. W. Mak'
'Zhou Zhong-Yuan'
'Yang Qing-Chuan'
'Liu Zhi'
'Yu Wen-Tao'
'Zhu Dao-Ben'
'Jiang Min-Hua'

_publ_section_title
;
 Syntheses and crystal structures of the molecular conductors
 Z[Pd(dmit)2]2{Z = (Me3NEt)+, (MeNEt3)+, (NEt4)+} and their precursors
 Z2[Pd(dmit)2]
;
_journal_issue 7
_journal_name_full 'J. Chem. Soc., Dalton Trans.'
_journal_page_first 1377
_journal_page_last 1385
_journal_paper_doi 10.1039/b105854c
_journal_year 2002
_chemical_formula_sum 'C22 H40 N2 Pd S10'
_chemical_formula_weight 759.56
_chemical_name_common (NEt4)2[Pd(dmit)2]
_chemical_name_systematic
; 
? 
;
_space_group_IT_number 56
_symmetry_cell_setting orthorhombic
_symmetry_space_group_name_Hall '-P 2ab 2ac'
_symmetry_space_group_name_H-M 'P c c n'
_atom_sites_solution_hydrogens geom
_atom_sites_solution_primary direct
_atom_sites_solution_secondary difmap
_audit_creation_method SHELXL-97
_cell_angle_alpha 90.00
_cell_angle_beta 90.00
_cell_angle_gamma 90.00
_cell_formula_units_Z 4
_cell_length_a 11.805(2)
_cell_length_b 13.477(3)
_cell_length_c 21.458(4)
_cell_measurement_temperature 294(2)
_cell_volume 3413.9(11)
_computing_cell_refinement 'Bruker SMART'
_computing_data_collection 'Bruker SMART'
_computing_data_reduction 'Bruker SHELXTL'
_computing_molecular_graphics 'Bruker SHELXTL'
_computing_publication_material 'Bruker SHELXTL'
_computing_structure_refinement 'SHELXL-97 (Sheldrick, 1997)'
_computing_structure_solution 'SHELXS-97 (Sheldrick, 1990)'
_diffrn_ambient_temperature 294(2)
_diffrn_measured_fraction_theta_full 0.991
_diffrn_measured_fraction_theta_max 0.991
_diffrn_measurement_device_type 'CCD area detector'
_diffrn_measurement_method 'phi and omega scans'
_diffrn_radiation_monochromator graphite
_diffrn_radiation_source 'fine-focus sealed tube'
_diffrn_radiation_type MoK\a
_diffrn_radiation_wavelength 0.71073
_diffrn_reflns_av_R_equivalents 0.0566
_diffrn_reflns_av_sigmaI/netI 0.0479
_diffrn_reflns_limit_h_max 10
_diffrn_reflns_limit_h_min -15
_diffrn_reflns_limit_k_max 17
_diffrn_reflns_limit_k_min -17
_diffrn_reflns_limit_l_max 28
_diffrn_reflns_limit_l_min -28
_diffrn_reflns_number 22434
_diffrn_reflns_theta_full 28.31
_diffrn_reflns_theta_max 28.31
_diffrn_reflns_theta_min 1.90
_exptl_absorpt_coefficient_mu 1.171
_exptl_absorpt_correction_T_max 1.0000
_exptl_absorpt_correction_T_min 0.6175
_exptl_absorpt_correction_type empirical
_exptl_crystal_colour 'dark red'
_exptl_crystal_density_diffrn 1.478
_exptl_crystal_density_method 'not measured'
_exptl_crystal_description plate
_exptl_crystal_F_000 1568
_exptl_crystal_size_max 0.03
_exptl_crystal_size_mid 0.11
_exptl_crystal_size_min 0.27
_refine_diff_density_max 1.336
_refine_diff_density_min -0.451
_refine_diff_density_rms 0.100
_refine_ls_extinction_method none
_refine_ls_goodness_of_fit_ref 0.978
_refine_ls_hydrogen_treatment constr
_refine_ls_matrix_type full
_refine_ls_number_parameters 161
_refine_ls_number_reflns 4216
_refine_ls_number_restraints 21
_refine_ls_restrained_S_all 0.990
_refine_ls_R_factor_all 0.1247
_refine_ls_R_factor_gt 0.0582
_refine_ls_shift/su_max 0.000
_refine_ls_shift/su_mean 0.000
_refine_ls_structure_factor_coef Fsqd
_refine_ls_weighting_details 'calc w=1/[\s^2^(Fo^2^)+(0.1089P)^2^+0.8320P] where P=(Fo^2^+2Fc^2^)/3'
_refine_ls_weighting_scheme calc
_refine_ls_wR_factor_gt 0.1614
_refine_ls_wR_factor_ref 0.1994
_reflns_number_gt 2128
_reflns_number_total 4216
_reflns_threshold_expression >2sigma(I)
_cod_data_source_file b105854c.txt
_cod_data_source_block e42pd
_cod_depositor_comments
;
The following automatic conversions were performed:

'_symmetry_cell_setting' tag value 'orthorombic' was replaced with
'orthorhombic' value.

Automatic conversion script
Id: cif_fix_values 1646 2011-03-28 12:23:43Z adriana 
;
_cod_original_cell_volume 3414.0(12)
_cod_original_sg_symbol_H-M Pccn
_cod_database_code 7010954

loop_
_symmetry_equiv_pos_as_xyz
'x, y, z'
'-x+1/2, -y+1/2, z'
'-x, y+1/2, -z+1/2'
'x+1/2, -y, -z+1/2'
'-x, -y, -z'
'x-1/2, y-1/2, -z'
'x, -y-1/2, z-1/2'
'-x-1/2, y, z-1/2'

loop_
_atom_site_label
_atom_site_type_symbol
_atom_site_fract_x
_atom_site_fract_y
_atom_site_fract_z
_atom_site_U_iso_or_equiv
_atom_site_adp_type
_atom_site_occupancy
_atom_site_symmetry_multiplicity
_atom_site_calc_flag
_atom_site_refinement_flags
_atom_site_disorder_assembly
_atom_site_disorder_group
Pd1 Pd 0.0000 0.0000 0.0000 0.0606(2) Uani 1 2 d S . .
S1 S 0.13854(14) -0.11957(12) 0.01374(7) 0.0720(4) Uani 1 1 d . . .
S2 S 0.07236(15) 0.09146(13) 0.08265(8) 0.0788(5) Uani 1 1 d . . .
S3 S 0.34260(14) -0.12090(12) 0.09838(7) 0.0704(4) Uani 1 1 d . . .
S4 S 0.28553(15) 0.06135(13) 0.15866(8) 0.0789(5) Uani 1 1 d . . .
S5 S 0.49500(15) -0.04492(17) 0.19891(9) 0.0867(5) Uani 1 1 d . . .
C1 C 0.2186(5) -0.0644(4) 0.0734(2) 0.0621(14) Uani 1 1 d . . .
C2 C 0.1905(5) 0.0218(5) 0.1010(3) 0.0664(15) Uani 1 1 d . . .
C3 C 0.3812(5) -0.0346(5) 0.1542(3) 0.0713(16) Uani 1 1 d . . .
N1 N 0.2500 0.2500 -0.0850(3) 0.0698(18) Uani 1 2 d SD . .
C4 C 0.2694(13) 0.1849(11) -0.0304(6) 0.123(7) Uiso 0.539(16) 1 d PD . 2
H4A H 0.2698 0.2272 0.0062 0.148 Uiso 0.539(16) 1 calc PR . 2
H4B H 0.2037 0.1420 -0.0267 0.148 Uiso 0.539(16) 1 calc PR . 2
C5 C 0.3699(8) 0.1212(8) -0.0266(5) 0.145(4) Uani 1 1 d D . .
H5A H 0.3199 0.1332 0.0079 0.217 Uiso 0.461(16) 1 calc PR . 1
H5B H 0.4462 0.1147 -0.0115 0.217 Uiso 0.461(16) 1 calc PR . 1
H5C H 0.3479 0.0612 -0.0474 0.217 Uiso 0.461(16) 1 calc PR . 1
H5D H 0.3690 0.0854 0.0121 0.217 Uiso 0.539(16) 1 calc PR . 2
H5E H 0.4369 0.1615 -0.0286 0.217 Uiso 0.539(16) 1 calc PR . 2
H5F H 0.3697 0.0752 -0.0607 0.217 Uiso 0.539(16) 1 calc PR . 2
C4' C 0.3634(9) 0.2073(10) -0.0718(7) 0.100(6) Uiso 0.461(16) 1 d PD . 1
H4C H 0.4111 0.2601 -0.0559 0.120 Uiso 0.461(16) 1 calc PR . 1
H4D H 0.3959 0.1857 -0.1111 0.120 Uiso 0.461(16) 1 calc PR . 1
C6 C 0.1544(9) 0.1867(9) -0.0995(6) 0.106(6) Uiso 0.572(15) 1 d PD . 1
H6A H 0.0935 0.2298 -0.1132 0.127 Uiso 0.572(15) 1 calc PR . 1
H6B H 0.1299 0.1572 -0.0605 0.127 Uiso 0.572(15) 1 calc PR . 1
C6' C 0.2350(15) 0.1922(10) -0.1430(5) 0.099(7) Uiso 0.428(15) 1 d PD . 2
H6C H 0.3100 0.1721 -0.1564 0.118 Uiso 0.428(15) 1 calc PR . 2
H6D H 0.2070 0.2382 -0.1742 0.118 Uiso 0.428(15) 1 calc PR . 2
C7 C 0.1625(8) 0.1031(7) -0.1466(4) 0.132(3) Uani 1 1 d D . .
H7A H 0.0887 0.0752 -0.1533 0.198 Uiso 0.572(15) 1 calc PR . 1
H7B H 0.2126 0.0526 -0.1311 0.198 Uiso 0.572(15) 1 calc PR . 1
H7C H 0.1915 0.1285 -0.1852 0.198 Uiso 0.572(15) 1 calc PR . 1
H7D H 0.0849 0.1216 -0.1401 0.198 Uiso 0.428(15) 1 calc PR . 2
H7E H 0.1852 0.0566 -0.1151 0.198 Uiso 0.428(15) 1 calc PR . 2
H7F H 0.1704 0.0731 -0.1869 0.198 Uiso 0.428(15) 1 calc PR . 2
N2 N 0.2500 -0.2500 -0.1859(2) 0.0524(14) Uani 1 2 d SD . .
C8 C 0.1493(7) -0.2249(5) -0.1471(4) 0.111(3) Uani 1 1 d D . .
H8A H 0.0875 -0.2060 -0.1745 0.133 Uiso 1 1 calc R . .
H8B H 0.1674 -0.1679 -0.1214 0.133 Uiso 1 1 calc R . .
C9 C 0.1091(6) -0.3104(5) -0.1047(3) 0.088(2) Uani 1 1 d D . .
H9A H 0.0438 -0.2895 -0.0815 0.131 Uiso 1 1 calc R . .
H9B H 0.1687 -0.3281 -0.0763 0.131 Uiso 1 1 calc R . .
H9C H 0.0898 -0.3669 -0.1298 0.131 Uiso 1 1 calc R . .
C10 C 0.2757(6) -0.1608(5) -0.2271(3) 0.097(2) Uani 1 1 d D . .
H10A H 0.2901 -0.1038 -0.2007 0.117 Uiso 1 1 calc R . .
H10B H 0.2091 -0.1461 -0.2520 0.117 Uiso 1 1 calc R . .
C11 C 0.3771(6) -0.1751(6) -0.2710(3) 0.100(2) Uani 1 1 d D . .
H11A H 0.3879 -0.1160 -0.2953 0.150 Uiso 1 1 calc R . .
H11B H 0.3628 -0.2301 -0.2982 0.150 Uiso 1 1 calc R . .
H11C H 0.4440 -0.1879 -0.2468 0.150 Uiso 1 1 calc R . .

loop_
_atom_site_aniso_label
_atom_site_aniso_U_11
_atom_site_aniso_U_22
_atom_site_aniso_U_33
_atom_site_aniso_U_23
_atom_site_aniso_U_13
_atom_site_aniso_U_12
Pd1 0.0614(4) 0.0636(4) 0.0569(4) -0.0046(3) 0.0072(3) 0.0013(3)
S1 0.0731(10) 0.0694(9) 0.0735(9) -0.0168(8) -0.0057(7) 0.0081(8)
S2 0.0824(12) 0.0765(10) 0.0775(10) -0.0197(8) -0.0030(8) 0.0138(9)
S3 0.0688(10) 0.0682(9) 0.0744(10) -0.0029(7) -0.0028(7) -0.0002(8)
S4 0.0882(12) 0.0724(10) 0.0761(10) -0.0148(8) -0.0083(8) -0.0034(9)
S5 0.0772(12) 0.0932(13) 0.0896(12) 0.0015(10) -0.0131(9) -0.0168(10)
C1 0.068(4) 0.062(3) 0.056(3) 0.000(3) -0.001(3) -0.005(3)
C2 0.071(4) 0.070(4) 0.059(3) -0.005(3) 0.001(3) 0.000(3)
C3 0.070(4) 0.067(4) 0.077(4) 0.007(3) 0.011(3) -0.012(3)
N1 0.051(4) 0.097(5) 0.061(4) 0.000 0.000 0.002(4)
C5 0.101(7) 0.180(11) 0.153(8) 0.081(8) 0.002(6) 0.015(7)
C7 0.148(9) 0.133(8) 0.114(7) -0.021(6) 0.004(6) 0.021(6)
N2 0.060(4) 0.041(3) 0.057(3) 0.000 0.000 0.008(3)
C8 0.122(7) 0.091(6) 0.120(7) -0.010(5) 0.012(5) 0.005(5)
C9 0.093(5) 0.094(5) 0.076(4) -0.015(4) 0.030(3) -0.015(4)
C10 0.115(6) 0.080(5) 0.096(5) 0.008(4) -0.008(5) -0.006(4)
C11 0.112(6) 0.108(6) 0.079(4) -0.001(4) 0.015(4) -0.038(5)

loop_
_atom_type_symbol
_atom_type_description
_atom_type_scat_dispersion_real
_atom_type_scat_dispersion_imag
_atom_type_scat_source
C C 0.0033 0.0016 'International Tables Vol C Tables 4.2.6.8 and 6.1.1.4'
H H 0.0000 0.0000 'International Tables Vol C Tables 4.2.6.8 and 6.1.1.4'
N N 0.0061 0.0033 'International Tables Vol C Tables 4.2.6.8 and 6.1.1.4'
S S 0.1246 0.1234 'International Tables Vol C Tables 4.2.6.8 and 6.1.1.4'
Pd Pd -0.9988 1.0072 'International Tables Vol C Tables 4.2.6.8 and 6.1.1.4'

loop_
_geom_angle_atom_site_label_1
_geom_angle_atom_site_label_2
_geom_angle_atom_site_label_3
_geom_angle
_geom_angle_site_symmetry_1
_geom_angle_site_symmetry_3
_geom_angle_publ_flag
S1 Pd1 S1 180.00(12) 5 . ?
S1 Pd1 S2 90.71(6) 5 5 ?
S1 Pd1 S2 89.29(6) . 5 ?
S1 Pd1 S2 89.29(6) 5 . ?
S1 Pd1 S2 90.71(6) . . ?
S2 Pd1 S2 180.00(8) 5 . ?
C1 S1 Pd1 100.3(2) . . ?
C2 S2 Pd1 100.5(2) . . ?
C3 S3 C1 98.1(3) . . ?
C3 S4 C2 98.8(3) . . ?
C2 C1 S3 116.8(4) . . ?
C2 C1 S1 123.6(5) . . ?
S3 C1 S1 119.5(3) . . ?
C1 C2 S2 124.7(5) . . ?
C1 C2 S4 114.5(5) . . ?
S2 C2 S4 120.8(4) . . ?
S5 C3 S4 124.3(4) . . ?
S5 C3 S3 123.9(4) . . ?
S4 C3 S3 111.8(4) . . ?
C6 N1 C6 155.3(12) . 2 ?
C6 N1 C6' 54.3(8) . . ?
C6 N1 C6' 102.9(9) 2 . ?
C6 N1 C6' 102.9(9) . 2 ?
C6 N1 C6' 54.3(8) 2 2 ?
C6' N1 C6' 65.3(11) . 2 ?
C6 N1 C4 113.4(8) . 2 ?
C6 N1 C4 86.6(10) 2 2 ?
C6' N1 C4 163.5(9) . 2 ?
C6' N1 C4 111.9(9) 2 2 ?
C6 N1 C4 86.6(10) . . ?
C6 N1 C4 113.4(9) 2 . ?
C6' N1 C4 111.9(9) . . ?
C6' N1 C4 163.5(9) 2 . ?
C4 N1 C4 75.4(13) 2 . ?
C6 N1 C4' 121.0(8) . . ?
C6 N1 C4' 64.3(7) 2 . ?
C6' N1 C4' 93.7(10) . . ?
C6' N1 C4' 104.9(9) 2 . ?
C4 N1 C4' 102.6(9) 2 . ?
C4 N1 C4' 58.7(8) . . ?
C6 N1 C4' 64.3(7) . 2 ?
C6 N1 C4' 121.0(8) 2 2 ?
C6' N1 C4' 104.9(9) . 2 ?
C6' N1 C4' 93.7(10) 2 2 ?
C4 N1 C4' 58.7(8) 2 2 ?
C4 N1 C4' 102.6(9) . 2 ?
C4' N1 C4' 158.0(13) . 2 ?
C5 C4 N1 121.0(9) . . ?
C5 C4 C4 140.4(18) . 2 ?
N1 C4 C4 52.3(6) . 2 ?
C4 C5 C4' 58.3(8) . . ?
N1 C4' C5 117.8(9) . . ?
N1 C6 C7 122.1(9) . . ?
N1 C6' C7 122.8(9) . . ?
C6' C7 C6 53.0(8) . . ?
C8 N2 C8 112.2(8) 2_545 . ?
C8 N2 C10 107.7(4) 2_545 2_545 ?
C8 N2 C10 110.2(5) . 2_545 ?
C8 N2 C10 110.2(5) 2_545 . ?
C8 N2 C10 107.7(4) . . ?
C10 N2 C10 109.0(7) 2_545 . ?
N2 C8 C9 113.9(5) . . ?
N2 C10 C11 114.4(5) . . ?

loop_
_geom_bond_atom_site_label_1
_geom_bond_atom_site_label_2
_geom_bond_distance
_geom_bond_site_symmetry_2
_geom_bond_publ_flag
Pd1 S1 2.3149(16) 5 ?
Pd1 S1 2.3149(16) . ?
Pd1 S2 2.3226(16) 5 ?
Pd1 S2 2.3226(16) . ?
S1 C1 1.757(6) . ?
S2 C2 1.726(6) . ?
S3 C3 1.731(7) . ?
S3 C1 1.735(6) . ?
S4 C3 1.720(7) . ?
S4 C2 1.754(6) . ?
S5 C3 1.656(7) . ?
C1 C2 1.345(8) . ?
N1 C6 1.449(8) . ?
N1 C6 1.449(8) 2 ?
N1 C6' 1.479(8) . ?
N1 C6' 1.479(8) 2 ?
N1 C4 1.482(9) 2 ?
N1 C4 1.482(9) . ?
N1 C4' 1.484(9) . ?
N1 C4' 1.484(9) 2 ?
C4 C5 1.467(9) . ?
C4 C4 1.81(3) 2 ?
C5 C4' 1.514(9) . ?
C6 C7 1.517(9) . ?
C6' C7 1.477(8) . ?
N2 C8 1.490(6) 2_545 ?
N2 C8 1.490(6) . ?
N2 C10 1.523(6) 2_545 ?
N2 C10 1.523(6) . ?
C8 C9 1.545(7) . ?
C10 C11 1.535(7) . ?
